data_4076860
loop_
_publ_author_name
'Wu, He-Ping'
'Lanza, Seren'
'Weakley, Timothy J. R.'
'Haley, Michael M.'

_publ_section_title
;
 Metallabenzenes and Valence Isomers. 3. Unexpected Rearrangement of Two
 Regioisomeric Iridabenzenes to an (\h5-Cyclopentadienyl)iridium(I)
 Complex
;
_journal_issue 14
_journal_name_full Organometallics
_journal_page_first 2824
_journal_paper_doi 10.1021/om0201563
_journal_volume 21
_journal_year 2002
_chemical_formula_moiety 'C33 H32 Ir O P Si '
_chemical_formula_structural 'Ir ((C6 H5) C5 H3 (Si (C H3)3))(C O)(P (C6 H5)3 )'
_chemical_formula_sum 'C33 H32 Ir O P Si'
_chemical_formula_weight 695.89
_space_group_IT_number 14
_symmetry_cell_setting monoclinic
_symmetry_Int_Tables_number 14
_symmetry_space_group_name_Hall '-P 2yab'
_symmetry_space_group_name_H-M 'P 1 21/a 1'
_audit_creation_date 2001-11-05
_audit_creation_method 'by teXsan v1.7'
_cell_angle_alpha 90
_cell_angle_beta 94.343(12)
_cell_angle_gamma 90
_cell_formula_units_Z 4
_cell_length_a 9.1428(17)
_cell_length_b 32.708(2)
_cell_length_c 9.7927(9)
_cell_measurement_reflns_used 25
_cell_measurement_temperature 296
_cell_measurement_theta_max 15.9
_cell_measurement_theta_min 15.0
_cell_volume 2920.0(6)
_computing_cell_refinement 'CAD4/PC (Enraf-Nonius, 1993)'
_computing_data_collection 'CAD4/PC (Enraf-Nonius, 1993)'
_computing_data_reduction 'TEXSAN (Molecular Structure Corp., 1997)'
_computing_publication_material 'TEXSAN (Molecular Structure Corp., 1997)'
_computing_structure_refinement 'TEXSAN (Molecular Structure Corp., 1997)'
_computing_structure_solution 'TEXSAN (Molecular Structure Corp., 1997)'
_diffrn_ambient_temperature 296
_diffrn_measured_fraction_theta_full 0.99
_diffrn_measured_fraction_theta_max 0.99
_diffrn_measurement_device_type 'Nonius CAD-4 serial diffractometer'
_diffrn_measurement_method \w
_diffrn_orient_matrix_UB_11 0.01539
_diffrn_orient_matrix_UB_12 -0.02914
_diffrn_orient_matrix_UB_13 -0.02622
_diffrn_orient_matrix_UB_21 -0.00922
_diffrn_orient_matrix_UB_22 -0.00857
_diffrn_orient_matrix_UB_23 0.09699
_diffrn_orient_matrix_UB_31 -0.10819
_diffrn_orient_matrix_UB_32 -0.00341
_diffrn_orient_matrix_UB_33 -0.01989
_diffrn_radiation_detector 'scintillation counter'
_diffrn_radiation_monochromator graphite
_diffrn_radiation_source 'sealed X-ray tube'
_diffrn_radiation_type 'Mo K\a'
_diffrn_radiation_wavelength 0.71073
_diffrn_reflns_av_R_equivalents 0.012
_diffrn_reflns_av_sigmaI/netI 0.040
_diffrn_reflns_limit_h_max 10
_diffrn_reflns_limit_h_min 0
_diffrn_reflns_limit_k_max 38
_diffrn_reflns_limit_k_min 0
_diffrn_reflns_limit_l_max 11
_diffrn_reflns_limit_l_min -11
_diffrn_reflns_number 5587
_diffrn_reflns_reduction_process 'Lp corrections applied'
_diffrn_reflns_theta_full 25.0
_diffrn_reflns_theta_max 25.0
_diffrn_reflns_theta_min 1.9
_diffrn_standards_decay_% 2.2
_diffrn_standards_interval_count 300
_diffrn_standards_number 3
_exptl_absorpt_coefficient_mu 4.705
_exptl_absorpt_correction_T_max 0.429
_exptl_absorpt_correction_T_min 0.323
_exptl_absorpt_correction_type psi-scan
_exptl_absorpt_process_details 'North,Phillips & Matthews (1968)'
_exptl_crystal_colour 'pale yellow'
_exptl_crystal_density_diffrn 1.583
_exptl_crystal_density_meas ?
_exptl_crystal_description tablet
_exptl_crystal_F_000 1376.00
_exptl_crystal_size_max 0.32
_exptl_crystal_size_mid 0.22
_exptl_crystal_size_min 0.18
_refine_diff_density_max 0.74
_refine_diff_density_min -0.62
_refine_ls_abs_structure_details 'not applicable'
_refine_ls_extinction_coef '2.6(0.9) \\times 10^-8^'
_refine_ls_extinction_expression 'equ(3) Acta Cryst.(1968) A24, p213.'
_refine_ls_extinction_method 'Zachariasen (1967)'
_refine_ls_goodness_of_fit_all 1.17
_refine_ls_goodness_of_fit_ref 1.19
_refine_ls_hydrogen_treatment refall
_refine_ls_matrix_type full
_refine_ls_number_constraints 0
_refine_ls_number_parameters 463
_refine_ls_number_reflns 5114
_refine_ls_number_restraints 0
_refine_ls_R_factor_all 0.032
_refine_ls_R_factor_gt 0.022
_refine_ls_shift/su_max 0.025
_refine_ls_shift/su_mean 0.001
_refine_ls_structure_factor_coef Fsqd
_refine_ls_weighting_details 'w = 4F~o~^2^/[\s^2^(I) + (0.020I)^2^]'
_refine_ls_weighting_scheme calc
_refine_ls_wR_factor_all 0.052
_refine_ls_wR_factor_ref 0.025
_reflns_number_gt 4292
_reflns_number_total 5114
_reflns_threshold_expression I>1.00\s(I)
_cod_data_source_file om0201563.cif
_cod_data_source_block C33H32IrOPSi
_cod_depositor_comments
;
The following automatic conversions were performed:

'_exptl_crystal_density_meas' value 'not measured' was changed to '?'
- the value is perceived as not measured.

Automatic conversion script
Id: cif_fix_values 3008 2015-01-20 13:52:24Z robertas 
;
_cod_original_cell_volume 2920.0(5)
_cod_original_sg_symbol_H-M 'P 21/a     '
_cod_original_formula_sum 'C33 H32 Ir O P Si '
_cod_database_code 4076860

loop_
_symmetry_equiv_pos_as_xyz
'   +x,   +y,   +z'
'1/2-x,1/2+y,   -z'
'   -x,   -y,   -z'
'1/2+x,1/2-y,   +z'

loop_
_atom_site_label
_atom_site_fract_x
_atom_site_fract_y
_atom_site_fract_z
_atom_site_U_iso_or_equiv
_atom_site_occupancy
_atom_site_adp_type
_atom_site_calc_flag
Ir 0.923293(14) 0.385723(4) 1.004835(14) 0.03235(4) 1.000 Uani d
P 0.72571(10) 0.39822(3) 0.86229(9) 0.0335(3) 1.000 Uani d
Si 0.83261(12) 0.29540(3) 1.22039(11) 0.0417(3) 1.000 Uani d
O 0.9146(4) 0.46975(9) 1.1183(4) 0.0722(11) 1.000 Uani d
C(1) 0.9160(4) 0.43737(13) 1.0715(4) 0.0447(12) 1.000 Uani d
C(2) 1.0792(4) 0.35093(10) 1.1511(4) 0.0335(10) 1.000 Uani d
C(3) 0.9605(4) 0.32359(10) 1.1132(4) 0.0339(10) 1.000 Uani d
C(4) 0.9623(4) 0.31874(11) 0.9673(4) 0.0384(10) 1.000 Uani d
C(5) 1.0850(5) 0.33960(13) 0.9199(4) 0.0457(12) 1.000 Uani d
C(6) 1.1557(4) 0.35983(13) 1.0317(4) 0.0434(12) 1.000 Uani d
C(7) 1.1292(4) 0.36294(12) 1.2946(4) 0.0403(11) 1.000 Uani d
C(8) 1.0422(5) 0.38455(14) 1.3775(5) 0.0537(14) 1.000 Uani d
C(9) 1.0900(7) 0.39286(18) 1.5127(5) 0.0724(18) 1.000 Uani d
C(10) 1.2264(7) 0.37966(19) 1.5639(6) 0.0783(19) 1.000 Uani d
C(11) 1.3140(7) 0.3586(2) 1.4814(6) 0.0787(19) 1.000 Uani d
C(12) 1.2669(5) 0.35040(15) 1.3465(5) 0.0604(15) 1.000 Uani d
C(13) 0.5703(4) 0.42431(11) 0.9321(4) 0.0362(10) 1.000 Uani d
C(14) 0.4599(5) 0.44157(15) 0.8452(5) 0.0568(14) 1.000 Uani d
C(15) 0.3409(6) 0.45975(16) 0.8979(6) 0.0669(17) 1.000 Uani d
C(16) 0.3290(5) 0.46098(15) 1.0346(6) 0.0651(16) 1.000 Uani d
C(17) 0.4367(6) 0.44408(17) 1.1219(6) 0.0647(17) 1.000 Uani d
C(18) 0.5578(5) 0.42573(14) 1.0706(4) 0.0486(13) 1.000 Uani d
C(19) 0.7516(4) 0.42960(12) 0.7102(4) 0.0411(11) 1.000 Uani d
C(20) 0.8421(5) 0.46324(13) 0.7260(5) 0.0497(13) 1.000 Uani d
C(21) 0.8543(6) 0.49057(18) 0.6205(5) 0.0730(18) 1.000 Uani d
C(22) 0.7775(8) 0.4835(2) 0.4963(6) 0.090(2) 1.000 Uani d
C(23) 0.6923(7) 0.4498(2) 0.4767(5) 0.090(2) 1.000 Uani d
C(24) 0.6764(5) 0.42281(17) 0.5837(5) 0.0644(16) 1.000 Uani d
C(25) 0.6427(4) 0.35094(11) 0.7942(4) 0.0360(10) 1.000 Uani d
C(26) 0.5177(5) 0.33476(13) 0.8454(4) 0.0458(12) 1.000 Uani d
C(27) 0.4654(5) 0.29664(14) 0.8040(5) 0.0573(14) 1.000 Uani d
C(28) 0.5355(6) 0.27420(14) 0.7131(5) 0.0566(14) 1.000 Uani d
C(29) 0.6586(5) 0.28969(15) 0.6592(5) 0.0584(15) 1.000 Uani d
C(30) 0.7120(5) 0.32743(13) 0.6988(4) 0.0470(12) 1.000 Uani d
C(31) 0.7576(9) 0.2520(2) 1.1144(8) 0.081(2) 1.000 Uani d
C(32) 0.9376(7) 0.2748(2) 1.3750(6) 0.0690(18) 1.000 Uani d
C(33) 0.6805(7) 0.3276(2) 1.2760(8) 0.0699(19) 1.000 Uani d
H(1) 0.892(4) 0.2995(11) 0.910(4) 0.039(10) 1.000 Uiso d
H(2) 1.103(4) 0.3403(12) 0.838(4) 0.047(12) 1.000 Uiso d
H(3) 1.236(5) 0.3765(13) 1.029(4) 0.064(14) 1.000 Uiso d
H(4) 0.952(5) 0.3937(11) 1.346(4) 0.045(12) 1.000 Uiso d
H(5) 1.028(5) 0.4094(14) 1.564(5) 0.069(15) 1.000 Uiso d
H(6) 1.255(7) 0.3914(17) 1.659(7) 0.12(2) 1.000 Uiso d
H(7) 1.393(6) 0.3475(19) 1.515(6) 0.10(2) 1.000 Uiso d
H(8) 1.323(5) 0.3365(13) 1.290(4) 0.060(14) 1.000 Uiso d
H(9) 0.463(6) 0.4401(18) 0.746(6) 0.11(2) 1.000 Uiso d
H(10) 0.272(5) 0.4693(15) 0.836(5) 0.075(16) 1.000 Uiso d
H(11) 0.255(5) 0.4756(13) 1.068(4) 0.058(13) 1.000 Uiso d
H(12) 0.433(4) 0.4414(13) 1.207(4) 0.049(13) 1.000 Uiso d
H(13) 0.628(5) 0.4119(14) 1.126(4) 0.062(13) 1.000 Uiso d
H(14) 0.896(4) 0.4667(11) 0.806(4) 0.038(11) 1.000 Uiso d
H(15) 0.912(6) 0.5156(19) 0.639(6) 0.12(2) 1.000 Uiso d
H(16) 0.792(5) 0.5033(17) 0.436(5) 0.090(18) 1.000 Uiso d
H(17) 0.631(6) 0.4436(16) 0.386(5) 0.093(17) 1.000 Uiso d
H(18) 0.607(5) 0.3997(15) 0.568(5) 0.074(15) 1.000 Uiso d
H(19) 0.469(4) 0.3510(12) 0.914(4) 0.050(11) 1.000 Uiso d
H(20) 0.389(5) 0.2868(15) 0.856(5) 0.088(17) 1.000 Uiso d
H(21) 0.506(4) 0.2468(12) 0.683(4) 0.045(11) 1.000 Uiso d
H(22) 0.705(5) 0.2737(14) 0.595(5) 0.073(15) 1.000 Uiso d
H(23) 0.794(5) 0.3385(12) 0.667(4) 0.054(12) 1.000 Uiso d
H(24) 0.713(7) 0.267(2) 1.045(7) 0.12(3) 1.000 Uiso d
H(25) 0.837(7) 0.2397(18) 1.084(6) 0.10(2) 1.000 Uiso d
H(26) 0.689(7) 0.2393(19) 1.158(6) 0.11(2) 1.000 Uiso d
H(27) 0.982(6) 0.2998(18) 1.431(6) 0.10(2) 1.000 Uiso d
H(28) 1.017(7) 0.260(2) 1.360(6) 0.12(3) 1.000 Uiso d
H(29) 0.881(6) 0.2559(16) 1.414(5) 0.083(17) 1.000 Uiso d
H(30) 0.616(5) 0.3136(14) 1.332(5) 0.065(14) 1.000 Uiso d
H(31) 0.705(8) 0.355(2) 1.325(7) 0.15(3) 1.000 Uiso d
H(32) 0.628(7) 0.334(2) 1.208(6) 0.11(3) 1.000 Uiso d

loop_
_atom_site_aniso_label
_atom_site_aniso_U_11
_atom_site_aniso_U_22
_atom_site_aniso_U_33
_atom_site_aniso_U_12
_atom_site_aniso_U_13
_atom_site_aniso_U_23
Ir 0.0312(1) 0.0304(1) 0.0350(1) 0.0020(1) -0.0011(1) -0.0001(1)
P 0.0319(5) 0.0351(5) 0.0329(5) 0.0004(4) -0.0011(4) -0.0007(4)
Si 0.0427(6) 0.0385(6) 0.0448(6) 0.0000(5) 0.0078(5) 0.0058(5)
O 0.073(2) 0.042(2) 0.096(3) 0.013(2) -0.027(2) -0.023(2)
C(1) 0.039(2) 0.042(2) 0.050(2) 0.008(2) -0.016(2) -0.001(2)
C(2) 0.027(2) 0.031(2) 0.042(2) 0.004(2) -0.001(2) 0.002(2)
C(3) 0.035(2) 0.029(2) 0.037(2) 0.005(2) 0.004(2) -0.001(2)
C(4) 0.045(2) 0.030(2) 0.040(2) 0.008(2) 0.003(2) -0.002(2)
C(5) 0.053(3) 0.048(2) 0.038(2) 0.012(2) 0.014(2) 0.005(2)
C(6) 0.031(2) 0.043(2) 0.057(3) 0.005(2) 0.009(2) 0.006(2)
C(7) 0.033(2) 0.038(2) 0.049(2) -0.000(2) -0.006(2) 0.000(2)
C(8) 0.053(3) 0.059(3) 0.047(3) 0.010(2) -0.004(2) -0.006(2)
C(9) 0.084(4) 0.076(4) 0.057(3) -0.003(3) 0.005(3) -0.018(3)
C(10) 0.087(4) 0.092(4) 0.052(3) -0.020(3) -0.021(3) -0.009(3)
C(11) 0.057(3) 0.094(4) 0.080(4) 0.000(3) -0.034(3) -0.005(3)
C(12) 0.043(3) 0.069(3) 0.067(3) 0.009(2) -0.012(2) -0.007(3)
C(13) 0.032(2) 0.031(2) 0.045(2) 0.001(2) -0.001(2) -0.001(2)
C(14) 0.050(3) 0.062(3) 0.058(3) 0.019(2) 0.000(2) 0.003(2)
C(15) 0.054(3) 0.068(3) 0.078(4) 0.021(3) -0.003(3) -0.006(3)
C(16) 0.042(3) 0.057(3) 0.097(4) 0.007(2) 0.010(3) -0.020(3)
C(17) 0.059(3) 0.083(4) 0.054(3) -0.001(3) 0.014(3) -0.021(3)
C(18) 0.041(2) 0.055(3) 0.049(3) 0.007(2) 0.001(1) -0.012(2)
C(19) 0.042(2) 0.047(2) 0.035(2) 0.002(2) 0.001(2) 0.003(2)
C(20) 0.061(3) 0.044(2) 0.044(3) -0.006(2) 0.004(2) 0.003(2)
C(21) 0.086(4) 0.071(4) 0.061(3) -0.022(3) 0.004(3) 0.016(3)
C(22) 0.113(5) 0.096(5) 0.061(4) -0.019(4) -0.001(3) 0.037(3)
C(23) 0.099(5) 0.125(6) 0.043(3) -0.017(4) -0.017(3) 0.028(3)
C(24) 0.062(3) 0.081(4) 0.048(3) -0.013(3) -0.010(2) 0.010(3)
C(25) 0.038(2) 0.036(2) 0.034(2) -0.000(2) -0.002(2) -0.002(2)
C(26) 0.047(2) 0.049(3) 0.042(2) -0.005(2) 0.004(2) -0.007(2)
C(27) 0.063(3) 0.054(3) 0.055(3) -0.017(2) 0.005(2) -0.004(2)
C(28) 0.073(3) 0.042(3) 0.053(3) -0.013(2) -0.008(2) -0.008(2)
C(29) 0.064(3) 0.061(3) 0.049(3) 0.004(2) 0.000(2) -0.024(2)
C(30) 0.039(2) 0.055(3) 0.048(2) -0.004(2) 0.003(2) -0.012(2)
C(31) 0.091(5) 0.068(4) 0.087(5) -0.035(4) 0.023(4) -0.005(4)
C(32) 0.073(4) 0.074(4) 0.061(3) 0.009(3) 0.011(3) 0.029(3)
C(33) 0.054(3) 0.069(4) 0.090(4) 0.015(3) 0.031(3) 0.016(3)

loop_
_atom_type_symbol
_atom_type_oxidation_number
_atom_type_number_in_cell
_atom_type_scat_dispersion_real
_atom_type_scat_dispersion_imag
_atom_type_scat_source
C 0 132 0.002 0.002
;International Tables for Crystallography
(1992, Vol. C, Tables 4.2.6.8 and 6.1.1.1)
;
H 0 128 0.000 0.000
;International Tables for Crystallography
(1992, Vol. C, Table 6.1.1.2)
;
Ir 0 4 -2.066 7.990
;International Tables for Crystallography
(1992, Vol. C, Tables 4.2.6.8 and 6.1.1.1)
;
O 0 4 0.008 0.006
;International Tables for Crystallography
(1992, Vol. C, Tables 4.2.6.8 and 6.1.1.1)
;
P 0 4 0.090 0.095
;International Tables for Crystallography
(1992, Vol. C, Tables 4.2.6.8 and 6.1.1.1)
;
Si 0 4 0.072 0.071
;International Tables for Crystallography
(1992, Vol. C, Tables 4.2.6.8 and 6.1.1.1)
;

loop_
_geom_angle_atom_site_label_1
_geom_angle_atom_site_label_2
_geom_angle_atom_site_label_3
_geom_angle
_geom_angle_publ_flag
P Ir C(1) 90.25(11) yes
P Ir C(2) 158.81(9) yes
P Ir C(3) 122.18(9) yes
P Ir C(4) 101.90(10) yes
P Ir C(5) 113.79(11) yes
P Ir C(6) 147.18(11) yes
C(1) Ir C(2) 106.30(14) yes
C(1) Ir C(3) 131.56(15) yes
C(1) Ir C(4) 166.97(15) yes
C(1) Ir C(5) 141.21(17) yes
C(1) Ir C(6) 111.30(16) yes
C(2) Ir C(3) 36.64(12) yes
C(2) Ir C(4) 60.79(13) yes
C(2) Ir C(5) 60.49(14) yes
C(2) Ir C(6) 36.93(13) yes
C(3) Ir C(4) 36.75(12) yes
C(3) Ir C(5) 60.93(13) yes
C(3) Ir C(6) 61.10(13) yes
C(4) Ir C(5) 36.23(14) yes
C(4) Ir C(6) 60.07(15) yes
C(5) Ir C(6) 35.35(14) yes
Ir P C(13) 117.68(12) yes
Ir P C(19) 117.40(13) yes
Ir P C(25) 111.53(12) yes
C(13) P C(19) 101.15(17) yes
C(13) P C(25) 102.58(16) yes
C(19) P C(25) 104.63(17) yes
C(3) Si C(31) 106.4(3) yes
C(3) Si C(32) 109.3(2) yes
C(3) Si C(33) 113.5(2) yes
C(31) Si C(32) 108.9(4) yes
C(31) Si C(33) 110.1(4) yes
C(32) Si C(33) 108.6(3) yes
Ir C(1) O 177.4(3) yes
Ir C(2) C(3) 73.74(19) yes
Ir C(2) C(6) 72.8(2) yes
Ir C(2) C(7) 126.7(2) yes
C(3) C(2) C(6) 108.7(3) yes
C(3) C(2) C(7) 125.3(3) yes
C(6) C(2) C(7) 125.3(3) yes
Ir C(3) Si 127.98(17) yes
Ir C(3) C(2) 69.62(19) yes
Ir C(3) C(4) 69.69(19) yes
Si C(3) C(2) 130.9(3) yes
Si C(3) C(4) 123.9(3) yes
C(2) C(3) C(4) 105.1(3) yes
Ir C(4) C(3) 73.6(2) yes
Ir C(4) C(5) 74.0(2) yes
Ir C(4) H(1) 125.4(20) no
C(3) C(4) C(5) 109.9(4) yes
C(3) C(4) H(1) 123.2(19) no
C(5) C(4) H(1) 126.4(19) no
Ir C(5) C(4) 69.7(2) yes
Ir C(5) C(6) 71.3(2) yes
Ir C(5) H(2) 120.6(28) no
C(4) C(5) C(6) 107.6(4) yes
C(4) C(5) H(2) 123.2(28) no
C(6) C(5) H(2) 129.0(28) no
Ir C(6) C(2) 70.32(19) yes
Ir C(6) C(5) 73.4(2) yes
Ir C(6) H(3) 121.1(28) no
C(2) C(6) C(5) 108.5(4) yes
C(2) C(6) H(3) 125.5(28) no
C(5) C(6) H(3) 126.0(28) no
C(2) C(7) C(8) 122.7(3) yes
C(2) C(7) C(12) 118.1(4) yes
C(8) C(7) C(12) 119.2(4) yes
C(7) C(8) C(9) 120.6(5) yes
C(7) C(8) H(4) 121.1(25) no
C(9) C(8) H(4) 118.3(25) no
C(8) C(9) C(10) 119.8(5) yes
C(8) C(9) H(5) 116.9(28) no
C(10) C(9) H(5) 123.2(28) no
C(9) C(10) C(11) 119.8(5) yes
C(9) C(10) H(6) 112.3(36) no
C(11) C(10) H(6) 127.2(36) no
C(10) C(11) C(12) 120.5(5) yes
C(10) C(11) H(7) 120.1(39) no
C(12) C(11) H(7) 118.8(40) no
C(7) C(12) C(11) 120.1(5) yes
C(7) C(12) H(8) 117.7(28) no
C(11) C(12) H(8) 122.1(28) no
P C(13) C(14) 120.5(3) yes
P C(13) C(18) 120.7(3) yes
C(14) C(13) C(18) 118.8(4) yes
C(13) C(14) C(15) 120.3(5) yes
C(13) C(14) H(9) 121.1(34) no
C(15) C(14) H(9) 118.5(34) no
C(14) C(15) C(16) 120.7(5) yes
C(14) C(15) H(10) 115.9(31) no
C(16) C(15) H(10) 123.4(31) no
C(15) C(16) C(17) 119.8(5) yes
C(15) C(16) H(11) 119.4(27) no
C(17) C(16) H(11) 120.4(27) no
C(16) C(17) C(18) 120.3(5) yes
C(16) C(17) H(12) 125.5(30) no
C(18) C(17) H(12) 113.8(30) no
C(13) C(18) C(17) 120.1(4) yes
C(13) C(18) H(13) 117.0(27) no
C(17) C(18) H(13) 122.6(27) no
P C(19) C(20) 117.9(3) yes
P C(19) C(24) 123.2(3) yes
C(20) C(19) C(24) 118.7(4) yes
C(19) C(20) C(21) 121.1(5) yes
C(19) C(20) H(14) 118.7(24) no
C(21) C(20) H(14) 120.1(24) no
C(20) C(21) C(22) 119.3(5) yes
C(20) C(21) H(15) 118.6(35) no
C(22) C(21) H(15) 121.9(36) no
C(21) C(22) C(23) 120.6(5) yes
C(21) C(22) H(16) 111.9(35) no
C(23) C(22) H(16) 127.5(35) no
C(22) C(23) C(24) 120.2(5) yes
C(22) C(23) H(17) 123.2(29) no
C(24) C(23) H(17) 116.4(30) no
C(19) C(24) C(23) 120.0(5) yes
C(19) C(24) H(18) 121.7(29) no
C(23) C(24) H(18) 118.3(29) no
P C(25) C(26) 121.5(3) yes
P C(25) C(30) 120.8(3) yes
C(26) C(25) C(30) 117.3(4) yes
C(25) C(26) C(27) 120.9(4) yes
C(25) C(26) H(19) 117.7(23) no
C(27) C(26) H(19) 121.4(23) no
C(26) C(27) C(28) 120.7(4) yes
C(26) C(27) H(20) 113.3(30) no
C(28) C(27) H(20) 125.1(31) no
C(27) C(28) C(29) 119.7(4) yes
C(27) C(28) H(21) 124.0(23) no
C(29) C(28) H(21) 116.4(22) no
C(28) C(29) C(30) 120.5(4) yes
C(28) C(29) H(22) 118.2(28) no
C(30) C(29) H(22) 121.3(29) no
C(25) C(30) C(29) 120.9(4) yes
C(25) C(30) H(23) 115.9(26) no
C(29) C(30) H(23) 123.2(26) no
Si C(31) H(24) 97.6(43) no
Si C(31) H(25) 104.6(38) no
Si C(31) H(26) 109.6(39) no
H(24) C(31) H(25) 108.9(56) no
H(24) C(31) H(26) 108.4(56) no
Si C(32) H(27) 107.4(30) no
Si C(32) H(28) 116.1(41) no
Si C(32) H(29) 108.1(33) no
H(27) C(32) H(28) 103.2(51) no
H(27) C(32) H(29) 121.7(46) no
H(28) C(32) H(29) 100.8(51) no
Si C(33) H(30) 114.0(27) no
Si C(33) H(31) 119.0(39) no
Si C(33) H(32) 108.6(44) no
H(30) C(33) H(31) 105.7(44) no
H(30) C(33) H(32) 104.8(49) no
H(31) C(33) H(32) 103.3(57) no

loop_
_geom_bond_atom_site_label_1
_geom_bond_atom_site_label_2
_geom_bond_distance
_geom_bond_publ_flag
Ir P 2.2354(10) yes
Ir C(1) 1.814(4) yes
Ir C(2) 2.251(3) yes
Ir C(3) 2.306(3) yes
Ir C(4) 2.254(4) yes
Ir C(5) 2.310(4) yes
Ir C(6) 2.284(4) yes
P C(13) 1.834(4) yes
P C(19) 1.839(4) yes
P C(25) 1.826(4) yes
Si C(3) 1.872(4) yes
Si C(31) 1.859(6) yes
Si C(32) 1.857(5) yes
Si C(33) 1.858(5) yes
O C(1) 1.154(5) yes
C(2) C(3) 1.433(5) yes
C(2) C(6) 1.437(5) yes
C(2) C(7) 1.498(5) yes
C(3) C(4) 1.438(5) yes
C(4) C(5) 1.420(6) yes
C(4) H(1) 1.03(4) no
C(5) C(6) 1.395(6) yes
C(5) H(2) 0.83(4) no
C(6) H(3) 0.91(4) no
C(7) C(8) 1.374(6) yes
C(7) C(12) 1.383(5) yes
C(8) C(9) 1.389(6) yes
C(8) H(4) 0.91(4) no
C(9) C(10) 1.378(8) yes
C(9) H(5) 0.95(5) no
C(10) C(11) 1.367(8) yes
C(10) H(6) 1.03(6) no
C(11) C(12) 1.384(7) yes
C(11) H(7) 0.85(6) no
C(12) H(8) 0.90(4) no
C(13) C(14) 1.390(5) yes
C(13) C(18) 1.370(6) yes
C(14) C(15) 1.374(6) yes
C(14) H(9) 0.98(5) no
C(15) C(16) 1.353(7) yes
C(15) H(10) 0.90(5) no
C(16) C(17) 1.370(7) yes
C(16) H(11) 0.91(4) no
C(17) C(18) 1.387(6) yes
C(17) H(12) 0.84(4) no
C(18) H(13) 0.92(4) no
C(19) C(20) 1.378(6) yes
C(19) C(24) 1.388(6) yes
C(20) C(21) 1.377(6) yes
C(20) H(14) 0.90(4) no
C(21) C(22) 1.377(8) yes
C(21) H(15) 0.98(6) no
C(22) C(23) 1.356(8) yes
C(22) H(16) 0.89(5) no
C(23) C(24) 1.386(7) yes
C(23) H(17) 1.04(5) no
C(24) H(18) 0.99(5) no
C(25) C(26) 1.387(5) yes
C(25) C(30) 1.398(5) yes
C(26) C(27) 1.385(6) yes
C(26) H(19) 0.99(4) no
C(27) C(28) 1.352(6) yes
C(27) H(20) 0.96(5) no
C(28) C(29) 1.375(6) yes
C(28) H(21) 0.97(4) no
C(29) C(30) 1.373(6) yes
C(29) H(22) 0.94(5) no
C(30) H(23) 0.91(4) no
C(31) H(24) 0.91(6) no
C(31) H(25) 0.90(6) no
C(31) H(26) 0.89(6) no
C(32) H(27) 1.05(6) no
C(32) H(28) 0.90(7) no
C(32) H(29) 0.91(5) no
C(33) H(30) 0.96(5) no
C(33) H(31) 1.04(7) no
C(33) H(32) 0.82(6) no

loop_
_geom_contact_atom_site_label_1
_geom_contact_atom_site_label_2
_geom_contact_distance
_geom_contact_site_symmetry_2
_geom_contact_publ_flag
O C(15) 3.278(6) 3_667 no
O C(20) 3.401(6) 3_767 no
O C(16) 3.440(6) 3_667 no
O C(21) 3.446(7) 3_767 no
O O 3.503(8) 3_767 no

loop_
_geom_torsion_atom_site_label_1
_geom_torsion_atom_site_label_2
_geom_torsion_atom_site_label_3
_geom_torsion_atom_site_label_4
_geom_torsion
_geom_torsion_publ_flag
Ir P C(13) C(14) 164.7(3) no
Ir P C(13) C(18) -17.9(4) no
Ir P C(19) C(20) -41.4(4) no
Ir P C(19) C(24) 143.6(4) no
Ir P C(25) C(26) 101.8(3) no
Ir P C(25) C(30) -71.2(3) no
Ir C(2) C(3) Si -123.2(3) no
Ir C(2) C(3) C(4) 61.1(2) no
Ir C(2) C(6) C(5) -63.9(3) no
Ir C(2) C(7) C(8) 31.6(5) no
Ir C(2) C(7) C(12) -150.7(3) no
Ir C(3) Si C(31) 105.9(4) no
Ir C(3) Si C(32) -136.7(3) no
Ir C(3) Si C(33) -15.3(4) no
Ir C(3) C(2) C(6) -64.8(2) no
Ir C(3) C(2) C(7) 123.8(3) no
Ir C(3) C(4) C(5) 65.7(3) no
Ir C(4) C(3) Si 122.8(3) no
Ir C(4) C(3) C(2) -61.0(2) no
Ir C(4) C(5) C(6) 61.6(3) no
Ir C(5) C(4) C(3) -65.4(3) no
Ir C(5) C(6) C(2) 61.9(3) no
Ir C(6) C(2) C(3) 65.5(2) no
Ir C(6) C(2) C(7) -123.2(3) no
Ir C(6) C(5) C(4) -60.6(3) no
P Ir C(2) C(3) -0.2(4) no
P Ir C(2) C(6) 116.0(3) no
P Ir C(2) C(7) -122.5(3) no
P Ir C(3) Si -53.5(2) no
P Ir C(3) C(2) 179.91(16) no
P Ir C(3) C(4) 64.2(2) no
P Ir C(4) C(3) -128.85(19) no
P Ir C(4) C(5) 114.2(2) no
P Ir C(5) C(4) -77.3(2) no
P Ir C(5) C(6) 165.0(2) no
P Ir C(6) C(2) -143.16(18) no
P Ir C(6) C(5) -25.9(4) no
P C(13) C(14) C(15) 177.6(4) no
P C(13) C(18) C(17) -177.3(4) no
P C(19) C(20) C(21) -172.9(4) no
P C(19) C(24) C(23) 174.5(4) no
P C(25) C(26) C(27) -172.6(3) no
P C(25) C(30) C(29) 172.5(3) no
Si C(3) Ir C(1) 70.9(3) no
Si C(3) Ir C(2) 126.6(3) no
Si C(3) Ir C(4) -117.7(3) no
Si C(3) Ir C(5) -154.8(3) no
Si C(3) Ir C(6) 164.6(3) no
Si C(3) C(2) C(6) 172.0(3) no
Si C(3) C(2) C(7) 0.7(5) no
Si C(3) C(4) C(5) -171.5(3) no
C(1) Ir P C(13) -45.53(19) no
C(1) Ir P C(19) 75.7(2) no
C(1) Ir P C(25) -163.66(18) no
C(1) Ir C(2) C(3) 139.9(2) no
C(1) Ir C(2) C(6) -103.9(3) no
C(1) Ir C(2) C(7) 17.6(3) no
C(1) Ir C(3) C(2) -55.7(3) no
C(1) Ir C(3) C(4) -171.4(2) no
C(1) Ir C(4) C(3) 29.7(8) no
C(1) Ir C(4) C(5) -87.2(7) no
C(1) Ir C(5) C(4) 158.9(3) no
C(1) Ir C(5) C(6) 41.2(4) no
C(1) Ir C(6) C(2) 89.0(3) no
C(1) Ir C(6) C(5) -153.7(3) no
C(2) Ir P C(13) 96.5(3) no
C(2) Ir P C(19) -142.3(3) no
C(2) Ir P C(25) -21.6(3) no
C(2) Ir C(3) C(4) -115.7(3) no
C(2) Ir C(4) C(3) 38.0(2) no
C(2) Ir C(4) C(5) -78.9(3) no
C(2) Ir C(5) C(4) 79.8(2) no
C(2) Ir C(5) C(6) -37.8(2) no
C(2) Ir C(6) C(5) 117.3(3) no
C(2) C(3) Ir C(4) 115.7(3) no
C(2) C(3) Ir C(5) 78.6(2) no
C(2) C(3) Ir C(6) 38.0(2) no
C(2) C(3) Si C(31) -158.9(4) no
C(2) C(3) Si C(32) -41.4(4) no
C(2) C(3) Si C(33) 80.0(4) no
C(2) C(3) C(4) C(5) 4.7(4) no
C(2) C(6) Ir C(3) -37.7(2) no
C(2) C(6) Ir C(4) -80.1(2) no
C(2) C(6) Ir C(5) -117.3(3) no
C(2) C(6) C(5) C(4) 1.3(4) no
C(2) C(7) C(8) C(9) 176.1(4) no
C(2) C(7) C(12) C(11) -176.0(5) no
C(3) Ir P C(13) 96.34(16) no
C(3) Ir P C(19) -142.47(17) no
C(3) Ir P C(25) -21.79(16) no
C(3) Ir C(2) C(6) 116.2(3) no
C(3) Ir C(2) C(7) -122.3(4) no
C(3) Ir C(4) C(5) -117.0(3) no
C(3) Ir C(5) C(4) 37.6(2) no
C(3) Ir C(5) C(6) -80.1(3) no
C(3) Ir C(6) C(5) 79.6(3) no
C(3) C(2) Ir C(4) -38.1(2) no
C(3) C(2) Ir C(5) -79.9(2) no
C(3) C(2) Ir C(6) -116.2(3) no
C(3) C(2) C(6) C(5) 1.6(4) no
C(3) C(2) C(7) C(8) -64.1(5) no
C(3) C(2) C(7) C(12) 113.6(4) no
C(3) C(4) Ir C(5) 117.0(3) no
C(3) C(4) Ir C(6) 80.7(2) no
C(3) C(4) C(5) C(6) -3.8(4) no
C(4) Ir P C(13) 129.74(17) no
C(4) Ir P C(19) -109.07(17) no
C(4) Ir P C(25) 11.62(16) no
C(4) Ir C(2) C(6) 78.0(3) no
C(4) Ir C(2) C(7) -160.4(3) no
C(4) Ir C(5) C(6) -117.7(3) no
C(4) Ir C(6) C(5) 37.1(2) no
C(4) C(3) Ir C(5) -37.1(2) no
C(4) C(3) Ir C(6) -77.7(2) no
C(4) C(3) Si C(31) 16.2(4) no
C(4) C(3) Si C(32) 133.7(4) no
C(4) C(3) Si C(33) -105.0(4) no
C(4) C(3) C(2) C(6) -3.8(4) no
C(4) C(3) C(2) C(7) -175.1(3) no
C(4) C(5) Ir C(6) 117.7(3) no
C(5) Ir P C(13) 165.84(17) no
C(5) Ir P C(19) -72.96(18) no
C(5) Ir P C(25) 47.72(17) no
C(5) Ir C(2) C(6) 36.2(2) no
C(5) Ir C(2) C(7) 157.8(4) no
C(5) C(4) Ir C(6) -36.2(2) no
C(5) C(6) C(2) C(7) 172.9(3) no
C(6) Ir P C(13) -178.1(2) no
C(6) Ir P C(19) -57.0(3) no
C(6) Ir P C(25) 63.7(2) no
C(6) Ir C(2) C(7) 121.6(4) no
C(6) C(2) C(7) C(8) 125.9(4) no
C(6) C(2) C(7) C(12) -56.3(5) no
C(7) C(8) C(9) C(10) 0.6(8) no
C(7) C(12) C(11) C(10) -1.0(9) no
C(8) C(7) C(12) C(11) 1.8(7) no
C(8) C(9) C(10) C(11) 0.3(9) no
C(9) C(8) C(7) C(12) -1.6(7) no
C(9) C(10) C(11) C(12) -0.1(9) no
C(13) P C(19) C(20) 88.1(4) no
C(13) P C(19) C(24) -86.9(4) no
C(13) P C(25) C(26) -25.1(4) no
C(13) P C(25) C(30) 161.9(3) no
C(13) C(14) C(15) C(16) -0.3(8) no
C(13) C(18) C(17) C(16) -0.1(7) no
C(14) C(13) P C(19) 35.4(4) no
C(14) C(13) P C(25) -72.5(4) no
C(14) C(13) C(18) C(17) 0.1(6) no
C(14) C(15) C(16) C(17) 0.3(8) no
C(15) C(14) C(13) C(18) 0.2(7) no
C(15) C(16) C(17) C(18) 0.0(8) no
C(18) C(13) P C(19) -147.2(3) no
C(18) C(13) P C(25) 104.9(3) no
C(19) P C(25) C(26) -130.3(3) no
C(19) P C(25) C(30) 56.7(4) no
C(19) C(20) C(21) C(22) -1.7(9) no
C(19) C(24) C(23) C(22) -2.0(10) no
C(20) C(19) P C(25) -165.6(3) no
C(20) C(19) C(24) C(23) -0.5(8) no
C(20) C(21) C(22) C(23) -0.9(10) no
C(21) C(20) C(19) C(24) 2.3(7) no
C(21) C(22) C(23) C(24) 2.7(11) no
C(24) C(19) P C(25) 19.4(4) no
C(25) C(26) C(27) C(28) 0.3(7) no
C(25) C(30) C(29) C(28) -0.1(7) no
C(26) C(25) C(30) C(29) -0.7(6) no
C(26) C(27) C(28) C(29) -1.2(7) no
C(27) C(26) C(25) C(30) 0.6(6) no
C(27) C(28) C(29) C(30) 1.1(7) no
